data_7150976
loop_
_publ_author_name
'Christie, Victoria B.'
'Barnard, Jonathan H.'
'Batsanov, Andrei S.'
'Bridgens, Caroline E.'
'Cartmell, Emily B.'
'Collings, Jonathan C.'
'Maltman, Daniel J.'
'Redfern, Christopher P. F.'
'Marder, Todd B.'
'Przyborski, Stefan'
'Whiting, Andrew'

_publ_section_title
;
 Synthesis and evaluation of synthetic retinoid derivatives as inducers
 of stem cell differentiation
;
_journal_issue 19
_journal_name_full 'Organic &amp; Biomolecular Chemistry'
_journal_page_first 3497
_journal_page_last 3507
_journal_paper_doi 10.1039/b808574a
_journal_volume 6
_journal_year 2008
_chemical_formula_moiety 'C14 H19 Br'
_chemical_formula_sum 'C14 H19 Br'
_chemical_formula_weight 267.20
_chemical_melting_point 317
_chemical_name_systematic
;
6-bromo-1,1,4,4-tetramethyl-1,2,3,4-tetrahydro-naphthalene
;
_space_group_IT_number 19
_symmetry_cell_setting orthorhombic
_symmetry_space_group_name_Hall 'P 2ac 2ab'
_symmetry_space_group_name_H-M 'P 21 21 21'
_atom_sites_solution_hydrogens geom
_atom_sites_solution_primary direct
_atom_sites_solution_secondary difmap
_audit_creation_method SHELXL-97
_cell_angle_alpha 90.00
_cell_angle_beta 90.00
_cell_angle_gamma 90.00
_cell_formula_units_Z 4
_cell_length_a 7.760(1)
_cell_length_b 10.508(1)
_cell_length_c 15.461(1)
_cell_measurement_reflns_used 5961
_cell_measurement_temperature 120(2)
_cell_measurement_theta_max 30.0
_cell_measurement_theta_min 2.3
_cell_volume 1260.7(2)
_computing_cell_refinement 'SAINT version 6.02A (Bruker, 2001)'
_computing_data_collection 'SMART version 5.625 (Bruker, 2001)'
_computing_data_reduction 'SAINT version 6.02A (Bruker, 2001)'
_computing_molecular_graphics 'SHELXTL version 6.12 (Bruker, 2001)'
_computing_publication_material 'SHELXTL version 6.12 (Bruker, 2001)'
_computing_structure_refinement 'SHELXTL version 6.12 (Bruker, 2001)'
_computing_structure_solution 'SHELXTL version 6.12 (Bruker, 2001)'
_diffrn_ambient_temperature 120(2)
_diffrn_detector_area_resol_mean 5.6
_diffrn_measured_fraction_theta_full 0.999
_diffrn_measured_fraction_theta_max 0.999
_diffrn_measurement_device_type 'Bruker SMART 6K CCD area detector'
_diffrn_measurement_method '\w scans'
_diffrn_radiation_monochromator graphite
_diffrn_radiation_source 'fine-focus sealed tube'
_diffrn_radiation_type MoK\a
_diffrn_radiation_wavelength 0.71073
_diffrn_reflns_av_R_equivalents 0.0210
_diffrn_reflns_av_sigmaI/netI 0.0139
_diffrn_reflns_limit_h_max 10
_diffrn_reflns_limit_h_min -10
_diffrn_reflns_limit_k_max 14
_diffrn_reflns_limit_k_min -14
_diffrn_reflns_limit_l_max 21
_diffrn_reflns_limit_l_min -21
_diffrn_reflns_number 23007
_diffrn_reflns_theta_full 29.97
_diffrn_reflns_theta_max 29.97
_diffrn_reflns_theta_min 2.34
_diffrn_standards_number 0
_exptl_absorpt_coefficient_mu 3.228
_exptl_absorpt_correction_T_max 0.4546
_exptl_absorpt_correction_T_min 0.3756
_exptl_absorpt_correction_type multi-scan
_exptl_absorpt_process_details 'SADABS 2.10 (Bruker,2003), R(int)=0.054 before correction'
_exptl_crystal_colour off-white
_exptl_crystal_density_diffrn 1.408
_exptl_crystal_density_method 'not measured'
_exptl_crystal_description block
_exptl_crystal_F_000 552
_exptl_crystal_size_max 0.35
_exptl_crystal_size_mid 0.31
_exptl_crystal_size_min 0.29
_refine_diff_density_max 0.316
_refine_diff_density_min -0.192
_refine_diff_density_rms 0.041
_refine_ls_abs_structure_details 'Flack H D (1983), Acta Cryst. A39, 876-881'
_refine_ls_abs_structure_Flack -0.013(6)
_refine_ls_extinction_method none
_refine_ls_goodness_of_fit_ref 1.077
_refine_ls_hydrogen_treatment mixed
_refine_ls_matrix_type full
_refine_ls_number_parameters 176
_refine_ls_number_reflns 3666
_refine_ls_number_restraints 0
_refine_ls_restrained_S_all 1.077
_refine_ls_R_factor_all 0.0201
_refine_ls_R_factor_gt 0.0170
_refine_ls_shift/su_max 0.001
_refine_ls_shift/su_mean 0.000
_refine_ls_structure_factor_coef Fsqd
_refine_ls_weighting_details 'calc w=1/[\s^2^(Fo^2^)+(0.0210P)^2^+0.1690P] where P=(Fo^2^+2Fc^2^)/3'
_refine_ls_weighting_scheme calc
_refine_ls_wR_factor_gt 0.0402
_refine_ls_wR_factor_ref 0.0413
_reflns_Friedel_coverage 0.74
_reflns_number_gt 3423
_reflns_number_total 3666
_reflns_threshold_expression I>2\s(I)
_cod_data_source_file b808574a.txt
_cod_data_source_block (1)
_cod_depositor_comments
;
The following automatic conversions were performed:
'_symmetry_cell_setting' value 'Orthorhombic' changed to 'orthorhombic'
according to '/home/saulius/struct/CIF-dictionaries/cif_core.dic'
dictionary named 'cif_core.dic' version 2.4.1 from 2010-06-29.

Automatic conversion script
Id: cif_fix_enum 1527 2010-12-29 10:47:43Z saulius 
;
_cod_database_code 7150976

loop_
_symmetry_equiv_pos_as_xyz
'x, y, z'
'-x+1/2, -y, z+1/2'
'-x, y+1/2, -z+1/2'
'x+1/2, -y+1/2, -z'

loop_
_atom_site_label
_atom_site_type_symbol
_atom_site_fract_x
_atom_site_fract_y
_atom_site_fract_z
_atom_site_U_iso_or_equiv
_atom_site_adp_type
_atom_site_occupancy
_atom_site_symmetry_multiplicity
_atom_site_calc_flag
_atom_site_refinement_flags
_atom_site_disorder_assembly
_atom_site_disorder_group
Br Br 0.399828(14) 0.498965(13) 0.393150(7) 0.02444(4) Uani 1 1 d . . .
C1 C 0.39496(19) -0.09321(11) 0.39672(8) 0.0168(2) Uani 1 1 d . . .
C2 C 0.25713(17) -0.14997(14) 0.33706(10) 0.0206(3) Uani 1 1 d . . .
H21 H 0.293(2) -0.1442(15) 0.2789(10) 0.022(4) Uiso 1 1 d . . .
H22 H 0.2410(19) -0.2327(19) 0.3497(10) 0.022(5) Uiso 1 1 d . . .
C3 C 0.0856(2) -0.08112(12) 0.34380(9) 0.0209(3) Uani 1 1 d . . .
H31 H 0.0441(19) -0.0837(13) 0.4021(10) 0.013(3) Uiso 1 1 d . . .
H32 H -0.003(2) -0.1227(15) 0.3105(11) 0.025(4) Uiso 1 1 d . . .
C4 C 0.09764(19) 0.05747(11) 0.31341(8) 0.0161(2) Uani 1 1 d . . .
C5 C 0.26156(15) 0.25502(13) 0.35596(8) 0.0163(2) Uani 1 1 d . . .
H5 H 0.173(2) 0.3029(16) 0.3294(11) 0.033(5) Uiso 1 1 d . . .
C6 C 0.39709(15) 0.31778(11) 0.39496(7) 0.01671(19) Uani 1 1 d . . .
C7 C 0.52818(16) 0.25221(12) 0.43618(8) 0.0194(2) Uani 1 1 d . . .
H7 H 0.624(2) 0.2983(15) 0.4646(10) 0.025(4) Uiso 1 1 d . . .
C8 C 0.52108(16) 0.12035(12) 0.43596(8) 0.0185(2) Uani 1 1 d . . .
H8 H 0.606(2) 0.0734(15) 0.4650(10) 0.025(4) Uiso 1 1 d . . .
C9 C 0.38766(17) 0.05256(11) 0.39530(8) 0.0145(2) Uani 1 1 d . . .
C10 C 0.25298(14) 0.12130(13) 0.35624(7) 0.0142(3) Uani 1 1 d . . .
C11 C 0.36707(18) -0.13974(13) 0.48999(8) 0.0245(3) Uani 1 1 d . . .
H111 H 0.2576(12) -0.1119(9) 0.5100(3) 0.034(3) Uiso 1 1 d R . .
H112 H 0.4547(12) -0.1059(9) 0.5263(4) 0.034(3) Uiso 1 1 d R . .
H113 H 0.3717(13) -0.2301(9) 0.49137(14) 0.034(3) Uiso 1 1 d R . .
C12 C 0.57198(17) -0.13999(12) 0.36517(9) 0.0225(3) Uani 1 1 d . . .
H121 H 0.6609(8) -0.1100(9) 0.4044(5) 0.027(2) Uiso 1 1 d R . .
H122 H 0.5938(6) -0.1071(8) 0.3075(6) 0.027(2) Uiso 1 1 d R . .
H123 H 0.5730(5) -0.2324(9) 0.3637(6) 0.027(2) Uiso 1 1 d R . .
C13 C -0.07120(16) 0.12447(13) 0.33775(9) 0.0212(2) Uani 1 1 d . . .
H131 H -0.0831(6) 0.1261(8) 0.4001(6) 0.027(2) Uiso 1 1 d R . .
H132 H -0.1674(9) 0.0788(7) 0.3127(6) 0.027(2) Uiso 1 1 d R . .
H133 H -0.0697(6) 0.2107(8) 0.3158(6) 0.027(2) Uiso 1 1 d R . .
C14 C 0.11872(18) 0.06380(12) 0.21414(8) 0.0225(2) Uani 1 1 d . . .
H141 H 0.0235(11) 0.0248(9) 0.1875(3) 0.026(2) Uiso 1 1 d R . .
H142 H 0.2202(11) 0.0211(9) 0.19794(18) 0.026(2) Uiso 1 1 d R . .
H143 H 0.1254(13) 0.1493(8) 0.19659(19) 0.026(2) Uiso 1 1 d R . .

loop_
_atom_site_aniso_label
_atom_site_aniso_U_11
_atom_site_aniso_U_22
_atom_site_aniso_U_33
_atom_site_aniso_U_23
_atom_site_aniso_U_13
_atom_site_aniso_U_12
Br 0.02631(6) 0.01307(5) 0.03395(6) -0.00114(7) -0.00087(5) -0.00361(7)
C1 0.0180(5) 0.0142(5) 0.0183(5) 0.0018(4) 0.0028(5) 0.0006(5)
C2 0.0219(7) 0.0133(6) 0.0266(7) -0.0023(5) -0.0039(5) -0.0001(4)
C3 0.0205(6) 0.0153(5) 0.0270(6) 0.0014(5) -0.0030(6) -0.0049(5)
C4 0.0146(5) 0.0163(5) 0.0175(5) 0.0008(4) -0.0020(5) -0.0026(5)
C5 0.0158(5) 0.0154(5) 0.0176(5) 0.0010(4) -0.0013(4) -0.0005(4)
C6 0.0178(5) 0.0122(4) 0.0201(5) -0.0009(4) 0.0025(5) -0.0015(4)
C7 0.0176(5) 0.0200(6) 0.0207(6) -0.0029(5) -0.0024(5) -0.0018(5)
C8 0.0152(5) 0.0204(6) 0.0199(6) -0.0011(4) -0.0051(4) 0.0014(5)
C9 0.0154(5) 0.0144(5) 0.0137(5) 0.0001(4) -0.0004(5) 0.0007(5)
C10 0.0153(6) 0.0138(6) 0.0136(5) 0.0002(4) 0.0008(4) -0.0011(4)
C11 0.0303(7) 0.0222(6) 0.0211(6) 0.0063(5) 0.0022(5) 0.0017(5)
C12 0.0220(6) 0.0167(5) 0.0290(6) -0.0008(5) 0.0028(5) 0.0041(5)
C13 0.0145(5) 0.0226(6) 0.0265(6) 0.0003(5) -0.0020(5) -0.0010(5)
C14 0.0233(6) 0.0252(6) 0.0189(5) -0.0002(4) -0.0027(5) -0.0045(5)

loop_
_atom_type_symbol
_atom_type_description
_atom_type_scat_dispersion_real
_atom_type_scat_dispersion_imag
_atom_type_scat_source
C C 0.0033 0.0016 'International Tables Vol C Tables 4.2.6.8 and 6.1.1.4'
H H 0.0000 0.0000 'International Tables Vol C Tables 4.2.6.8 and 6.1.1.4'
Br Br -0.2901 2.4595 'International Tables Vol C Tables 4.2.6.8 and 6.1.1.4'

loop_
_geom_angle_atom_site_label_1
_geom_angle_atom_site_label_2
_geom_angle_atom_site_label_3
_geom_angle
_geom_angle_site_symmetry_1
_geom_angle_site_symmetry_3
_geom_angle_publ_flag
C9 C1 C2 110.75(12) . . ?
C9 C1 C11 109.02(11) . . ?
C2 C1 C11 110.01(11) . . ?
C9 C1 C12 110.35(12) . . ?
C2 C1 C12 107.93(11) . . ?
C11 C1 C12 108.74(11) . . ?
C3 C2 C1 112.64(12) . . ?
C3 C2 H21 107.2(10) . . ?
C1 C2 H21 109.9(10) . . ?
C3 C2 H22 108.9(10) . . ?
C1 C2 H22 110.0(10) . . ?
H21 C2 H22 108.0(14) . . ?
C2 C3 C4 112.21(13) . . ?
C2 C3 H31 110.2(9) . . ?
C4 C3 H31 109.6(9) . . ?
C2 C3 H32 111.8(10) . . ?
C4 C3 H32 108.1(10) . . ?
H31 C3 H32 104.5(13) . . ?
C10 C4 C3 109.38(12) . . ?
C10 C4 C13 111.44(10) . . ?
C3 C4 C13 107.98(12) . . ?
C10 C4 C14 109.13(11) . . ?
C3 C4 C14 110.60(9) . . ?
C13 C4 C14 108.32(11) . . ?
C6 C5 C10 120.80(11) . . ?
C6 C5 H5 119.3(11) . . ?
C10 C5 H5 119.9(10) . . ?
C5 C6 C7 121.56(11) . . ?
C5 C6 Br 118.68(9) . . ?
C7 C6 Br 119.76(9) . . ?
C6 C7 C8 117.85(11) . . ?
C6 C7 H7 120.8(9) . . ?
C8 C7 H7 121.4(9) . . ?
C7 C8 C9 122.47(11) . . ?
C7 C8 H8 119.9(10) . . ?
C9 C8 H8 117.6(10) . . ?
C8 C9 C10 118.63(11) . . ?
C8 C9 C1 118.22(12) . . ?
C10 C9 C1 123.14(12) . . ?
C9 C10 C5 118.63(11) . . ?
C9 C10 C4 123.09(12) . . ?
C5 C10 C4 118.28(11) . . ?
C1 C11 H111 109.5 . . ?
C1 C11 H112 109.5 . . ?
H111 C11 H112 109.5 . . ?
C1 C11 H113 109.5 . . ?
H111 C11 H113 109.5 . . ?
H112 C11 H113 109.5 . . ?
C1 C12 H121 109.4 . . ?
C1 C12 H122 109.5 . . ?
H121 C12 H122 109.5 . . ?
C1 C12 H123 109.5 . . ?
H121 C12 H123 109.5 . . ?
H122 C12 H123 109.5 . . ?
C4 C13 H131 109.5 . . ?
C4 C13 H132 109.5 . . ?
H131 C13 H132 109.5 . . ?
C4 C13 H133 109.5 . . ?
H131 C13 H133 109.5 . . ?
H132 C13 H133 109.5 . . ?
C4 C14 H141 109.5 . . ?
C4 C14 H142 109.4 . . ?
H141 C14 H142 109.5 . . ?
C4 C14 H143 109.5 . . ?
H141 C14 H143 109.5 . . ?
H142 C14 H143 109.5 . . ?

loop_
_geom_bond_atom_site_label_1
_geom_bond_atom_site_label_2
_geom_bond_distance
_geom_bond_site_symmetry_2
_geom_bond_publ_flag
Br C6 1.9042(12) . ?
C1 C9 1.5329(18) . ?
C1 C2 1.5331(19) . ?
C1 C11 1.5381(17) . ?
C1 C12 1.5383(19) . ?
C2 C3 1.519(2) . ?
C2 H21 0.945(15) . ?
C2 H22 0.90(2) . ?
C3 C4 1.5331(17) . ?
C3 H31 0.957(15) . ?
C3 H32 0.962(17) . ?
C4 C10 1.5302(17) . ?
C4 C13 1.5342(19) . ?
C4 C14 1.5450(17) . ?
C5 C6 1.3800(17) . ?
C5 C10 1.4067(18) . ?
C5 H5 0.946(19) . ?
C6 C7 1.3841(17) . ?
C7 C8 1.3867(17) . ?
C7 H7 0.989(16) . ?
C8 C9 1.4052(17) . ?
C8 H8 0.935(16) . ?
C9 C10 1.4067(17) . ?
C11 H111 0.9503 . ?
C11 H112 0.9503 . ?
C11 H113 0.9504 . ?
C12 H121 0.9708 . ?
C12 H122 0.9708 . ?
C12 H123 0.9709 . ?
C13 H131 0.9680 . ?
C13 H132 0.9678 . ?
C13 H133 0.9680 . ?
C14 H141 0.9404 . ?
C14 H142 0.9403 . ?
C14 H143 0.9403 . ?

loop_
_geom_torsion_atom_site_label_1
_geom_torsion_atom_site_label_2
_geom_torsion_atom_site_label_3
_geom_torsion_atom_site_label_4
_geom_torsion
_geom_torsion_site_symmetry_1
_geom_torsion_site_symmetry_2
_geom_torsion_site_symmetry_3
_geom_torsion_site_symmetry_4
_geom_torsion_publ_flag
C9 C1 C2 C3 -41.76(16) . . . . ?
C11 C1 C2 C3 78.83(14) . . . . ?
C12 C1 C2 C3 -162.66(11) . . . . ?
C1 C2 C3 C4 64.09(15) . . . . ?
C2 C3 C4 C10 -48.61(14) . . . . ?
C2 C3 C4 C13 -170.03(12) . . . . ?
C2 C3 C4 C14 71.61(16) . . . . ?
C10 C5 C6 C7 -0.53(18) . . . . ?
C10 C5 C6 Br -179.44(9) . . . . ?
C5 C6 C7 C8 1.08(18) . . . . ?
Br C6 C7 C8 179.98(9) . . . . ?
C6 C7 C8 C9 0.46(19) . . . . ?
C7 C8 C9 C10 -2.49(19) . . . . ?
C7 C8 C9 C1 178.29(13) . . . . ?
C2 C1 C9 C8 -170.58(11) . . . . ?
C11 C1 C9 C8 68.24(16) . . . . ?
C12 C1 C9 C8 -51.13(16) . . . . ?
C2 C1 C9 C10 10.23(19) . . . . ?
C11 C1 C9 C10 -110.94(13) . . . . ?
C12 C1 C9 C10 129.69(13) . . . . ?
C8 C9 C10 C5 2.96(17) . . . . ?
C1 C9 C10 C5 -177.86(12) . . . . ?
C8 C9 C10 C4 -177.45(12) . . . . ?
C1 C9 C10 C4 1.74(19) . . . . ?
C6 C5 C10 C9 -1.53(18) . . . . ?
C6 C5 C10 C4 178.85(10) . . . . ?
C3 C4 C10 C9 17.15(16) . . . . ?
C13 C4 C10 C9 136.47(12) . . . . ?
C14 C4 C10 C9 -103.96(13) . . . . ?
C3 C4 C10 C5 -163.25(11) . . . . ?
C13 C4 C10 C5 -43.93(15) . . . . ?
C14 C4 C10 C5 75.64(14) . . . . ?

loop_
_cod_related_entry_id
_cod_related_entry_database
_cod_related_entry_code
1 ChemSpider 197150
